data_4335111
loop_
_publ_author_name
'Dan Yuan'
'Han Vinh Huynh'

_publ_section_title
;
 A Comparative Study on Dinuclear and Multinuclear Ni(II), Pd(II), and
 Pt(II) Complexes of a Thiolato-Functionalized, Benzannulated
 N-Heterocyclic Carbene Ligand
;
_journal_name_full 'Inorganic Chemistry'
_journal_page_first 6627
_journal_page_last 6634
_journal_paper_doi 10.1021/ic400672z
_journal_volume 52
_journal_year 2013
_chemical_formula_sum 'C36 H44 Br4 N4 O2 Pt2 S4'
_chemical_formula_weight 1402.81
_chemical_name_systematic
; 
 ? 
;
_space_group_IT_number 14
_symmetry_cell_setting monoclinic
_symmetry_space_group_name_Hall '-P 2yn'
_symmetry_space_group_name_H-M 'P 1 21/n 1'
_atom_sites_solution_hydrogens geom
_atom_sites_solution_primary direct
_atom_sites_solution_secondary difmap
_audit_creation_method SHELXL-97
_cell_angle_alpha 90.00
_cell_angle_beta 107.2210(10)
_cell_angle_gamma 90.00
_cell_formula_units_Z 2
_cell_length_a 13.0288(7)
_cell_length_b 7.8627(5)
_cell_length_c 21.6471(12)
_cell_measurement_reflns_used 3978
_cell_measurement_temperature 223(2)
_cell_measurement_theta_max 27.49
_cell_measurement_theta_min 2.77
_cell_volume 2118.1(2)
_computing_cell_refinement 'Bruker SMART'
_computing_data_collection 'Bruker SMART'
_computing_data_reduction 'Bruker SAINT'
_computing_molecular_graphics 'Bruker SHELXTL'
_computing_publication_material 'Bruker SHELXTL'
_computing_structure_refinement 'SHELXL-97 (Sheldrick, 1997)'
_computing_structure_solution 'SHELXS-97 (Sheldrick, 1990)'
_diffrn_ambient_temperature 223(2)
_diffrn_measured_fraction_theta_full 0.999
_diffrn_measured_fraction_theta_max 0.999
_diffrn_measurement_device_type 'CCD area detector'
_diffrn_measurement_method 'phi and omega scans'
_diffrn_radiation_monochromator graphite
_diffrn_radiation_source 'fine-focus sealed tube'
_diffrn_radiation_type MoK\a
_diffrn_radiation_wavelength 0.71073
_diffrn_reflns_av_R_equivalents 0.0411
_diffrn_reflns_av_sigmaI/netI 0.0489
_diffrn_reflns_limit_h_max 12
_diffrn_reflns_limit_h_min -16
_diffrn_reflns_limit_k_max 10
_diffrn_reflns_limit_k_min -8
_diffrn_reflns_limit_l_max 28
_diffrn_reflns_limit_l_min -28
_diffrn_reflns_number 14557
_diffrn_reflns_theta_full 27.49
_diffrn_reflns_theta_max 27.49
_diffrn_reflns_theta_min 1.64
_exptl_absorpt_coefficient_mu 10.605
_exptl_absorpt_correction_T_max 0.4169
_exptl_absorpt_correction_T_min 0.0847
_exptl_absorpt_correction_type multi-scan
_exptl_absorpt_process_details 'Sadabs, (Sheldrick 2001)'
_exptl_crystal_colour YELLOW
_exptl_crystal_density_diffrn 2.199
_exptl_crystal_density_meas ?
_exptl_crystal_description ROD
_exptl_crystal_F_000 1328
_exptl_crystal_size_max 0.46
_exptl_crystal_size_mid 0.26
_exptl_crystal_size_min 0.10
_refine_diff_density_max 1.516
_refine_diff_density_min -1.997
_refine_diff_density_rms 0.188
_refine_ls_extinction_method none
_refine_ls_goodness_of_fit_ref 1.043
_refine_ls_hydrogen_treatment constr
_refine_ls_matrix_type full
_refine_ls_number_parameters 231
_refine_ls_number_reflns 4860
_refine_ls_number_restraints 6
_refine_ls_restrained_S_all 1.058
_refine_ls_R_factor_all 0.0483
_refine_ls_R_factor_gt 0.0389
_refine_ls_shift/su_max 0.002
_refine_ls_shift/su_mean 0.000
_refine_ls_structure_factor_coef Fsqd
_refine_ls_weighting_details 'calc w=1/[\s^2^(Fo^2^)+(0.0514P)^2^+1.7305P] where P=(Fo^2^+2Fc^2^)/3'
_refine_ls_weighting_scheme calc
_refine_ls_wR_factor_gt 0.0947
_refine_ls_wR_factor_ref 0.0991
_reflns_number_gt 4043
_reflns_number_total 4860
_reflns_threshold_expression >2sigma(I)
_cod_data_source_file ic400672z_si_001_2.cif
_cod_data_source_block 9205
_cod_depositor_comments
;
The following automatic conversions were performed:

'_exptl_crystal_density_meas' value 'Not Measured' was changed to '?'
- the value is perceived as not measured.

Automatic conversion script
Id: cif_fix_values 3008 2015-01-20 13:52:24Z robertas 
;
_cod_database_code 4335111

loop_
_symmetry_equiv_pos_as_xyz
'x, y, z'
'-x+1/2, y+1/2, -z+1/2'
'-x, -y, -z'
'x-1/2, -y-1/2, z-1/2'

loop_
_atom_site_label
_atom_site_type_symbol
_atom_site_fract_x
_atom_site_fract_y
_atom_site_fract_z
_atom_site_U_iso_or_equiv
_atom_site_adp_type
_atom_site_occupancy
_atom_site_symmetry_multiplicity
_atom_site_calc_flag
_atom_site_refinement_flags
_atom_site_disorder_assembly
_atom_site_disorder_group
Pt1 Pt 0.118339(17) 0.40141(3) 0.503297(11) 0.02926(9) Uani 1 1 d . . .
Br1 Br 0.22754(5) 0.38284(8) 0.42816(3) 0.04066(17) Uani 1 1 d . . .
Br2 Br 0.24097(5) 0.21615(8) 0.58508(3) 0.04022(16) Uani 1 1 d . . .
S1 S -0.01125(12) 0.5566(2) 0.43156(7) 0.0310(3) Uani 1 1 d . . .
N1 N 0.2152(4) 0.8143(6) 0.5001(2) 0.0300(10) Uani 1 1 d . . .
N2 N 0.3602(4) 0.6887(7) 0.5574(2) 0.0345(11) Uani 1 1 d . . .
C1 C 0.2588(5) 0.7227(8) 0.5517(3) 0.0362(14) Uani 1 1 d . . .
H1 H 0.2225 0.6860 0.5809 0.043 Uiso 1 1 calc R . .
C2 C 0.2927(5) 0.8426(7) 0.4682(3) 0.0305(12) Uani 1 1 d . . .
C3 C 0.2890(5) 0.9290(8) 0.4121(3) 0.0372(14) Uani 1 1 d . . .
H3 H 0.2264 0.9843 0.3872 0.045 Uiso 1 1 calc R . .
C4 C 0.3820(6) 0.9293(8) 0.3947(3) 0.0446(17) Uani 1 1 d . . .
H4 H 0.3829 0.9862 0.3567 0.054 Uiso 1 1 calc R . .
C5 C 0.4763(6) 0.8473(9) 0.4319(4) 0.0450(17) Uani 1 1 d . . .
H5 H 0.5380 0.8505 0.4179 0.054 Uiso 1 1 calc R . .
C6 C 0.4802(5) 0.7634(8) 0.4878(3) 0.0382(15) Uani 1 1 d . . .
H6 H 0.5433 0.7104 0.5131 0.046 Uiso 1 1 calc R . .
C7 C 0.3855(4) 0.7607(8) 0.5052(3) 0.0318(13) Uani 1 1 d . . .
C8 C 0.4316(6) 0.5812(8) 0.6073(3) 0.0449(16) Uani 1 1 d . . .
H8A H 0.4770 0.5143 0.5875 0.054 Uiso 1 1 calc R . .
H8B H 0.3877 0.5014 0.6235 0.054 Uiso 1 1 calc R . .
C9 C 0.5032(5) 0.6795(8) 0.6640(3) 0.0329(13) Uani 1 1 d . . .
C10 C 0.6108(6) 0.6392(10) 0.6862(3) 0.0461(17) Uani 1 1 d . . .
H10 H 0.6391 0.5565 0.6645 0.055 Uiso 1 1 calc R . .
C11 C 0.6777(6) 0.7191(12) 0.7401(4) 0.058(2) Uani 1 1 d . . .
H11 H 0.7513 0.6925 0.7544 0.069 Uiso 1 1 calc R . .
C12 C 0.6363(7) 0.8366(12) 0.7723(4) 0.061(2) Uani 1 1 d . . .
H12 H 0.6816 0.8884 0.8096 0.073 Uiso 1 1 calc R . .
C13 C 0.5296(8) 0.8804(10) 0.7512(4) 0.057(2) Uani 1 1 d . . .
H13 H 0.5018 0.9622 0.7736 0.069 Uiso 1 1 calc R . .
C14 C 0.4623(6) 0.8010(9) 0.6955(3) 0.0443(16) Uani 1 1 d . . .
H14 H 0.3894 0.8314 0.6800 0.053 Uiso 1 1 calc R . .
C15 C 0.1023(5) 0.8667(8) 0.4773(3) 0.0384(14) Uani 1 1 d . . .
H15A H 0.0984 0.9878 0.4661 0.046 Uiso 1 1 calc R . .
H15B H 0.0694 0.8511 0.5121 0.046 Uiso 1 1 calc R . .
C16 C 0.0398(5) 0.7649(8) 0.4186(3) 0.0351(14) Uani 1 1 d . . .
H16A H 0.0862 0.7496 0.3907 0.042 Uiso 1 1 calc R . .
H16B H -0.0216 0.8341 0.3944 0.042 Uiso 1 1 calc R . .
O1A O 0.1702(10) 0.7763(14) 0.6626(6) 0.078(3) Uiso 0.588(9) 1 d PD A 1
S2A S 0.1150(6) 0.8897(11) 0.6809(4) 0.126(2) Uiso 0.588(9) 1 d PD A 1
C1A C 0.0148(14) 0.832(2) 0.7198(9) 0.070(5) Uiso 0.588(9) 1 d PD A 1
H1AA H -0.0428 0.7695 0.6896 0.104 Uiso 0.588(9) 1 calc PR A 1
H1AB H -0.0141 0.9343 0.7335 0.104 Uiso 0.588(9) 1 calc PR A 1
H1AC H 0.0474 0.7616 0.7572 0.104 Uiso 0.588(9) 1 calc PR A 1
C2A C 0.2114(17) 1.005(3) 0.7462(9) 0.092(7) Uiso 0.588(9) 1 d PD A 1
H2AA H 0.2714 1.0428 0.7317 0.137 Uiso 0.588(9) 1 calc PR A 1
H2AB H 0.2375 0.9312 0.7834 0.137 Uiso 0.588(9) 1 calc PR A 1
H2AC H 0.1765 1.1036 0.7582 0.137 Uiso 0.588(9) 1 calc PR A 1
O1B O 0.1167(14) 0.818(2) 0.6381(6) 0.076(5) Uiso 0.412(9) 1 d PD A 2
S2B S 0.1109(8) 0.7897(17) 0.6947(5) 0.126(2) Uiso 0.412(9) 1 d PD A 2
C1B C -0.0100(16) 0.884(3) 0.7043(15) 0.077(8) Uiso 0.412(9) 1 d PD A 2
H1BA H -0.0718 0.8168 0.6809 0.116 Uiso 0.412(9) 1 calc PR A 2
H1BB H -0.0176 0.9989 0.6873 0.116 Uiso 0.412(9) 1 calc PR A 2
H1BC H -0.0055 0.8867 0.7498 0.116 Uiso 0.412(9) 1 calc PR A 2
C2B C 0.1964(19) 0.958(3) 0.7439(11) 0.057(6) Uiso 0.412(9) 1 d PD A 2
H2BA H 0.2709 0.9370 0.7465 0.086 Uiso 0.412(9) 1 calc PR A 2
H2BB H 0.1885 0.9576 0.7870 0.086 Uiso 0.412(9) 1 calc PR A 2
H2BC H 0.1746 1.0679 0.7239 0.086 Uiso 0.412(9) 1 calc PR A 2

loop_
_atom_site_aniso_label
_atom_site_aniso_U_11
_atom_site_aniso_U_22
_atom_site_aniso_U_33
_atom_site_aniso_U_23
_atom_site_aniso_U_13
_atom_site_aniso_U_12
Pt1 0.02155(14) 0.03385(14) 0.03321(14) -0.00232(9) 0.00941(10) 0.00040(8)
Br1 0.0362(4) 0.0476(4) 0.0441(4) 0.0001(3) 0.0210(3) 0.0080(3)
Br2 0.0291(3) 0.0407(4) 0.0499(4) 0.0066(3) 0.0102(3) 0.0036(2)
S1 0.0223(7) 0.0415(8) 0.0292(7) -0.0034(6) 0.0074(6) -0.0008(6)
N1 0.024(3) 0.035(3) 0.032(3) -0.003(2) 0.011(2) -0.001(2)
N2 0.033(3) 0.037(3) 0.030(3) -0.003(2) 0.003(2) -0.004(2)
C1 0.038(4) 0.043(4) 0.027(3) -0.013(3) 0.010(3) -0.008(3)
C2 0.025(3) 0.030(3) 0.037(3) -0.005(2) 0.011(3) -0.002(2)
C3 0.029(3) 0.040(3) 0.041(4) -0.003(3) 0.007(3) -0.001(3)
C4 0.055(5) 0.044(4) 0.041(4) -0.003(3) 0.024(3) -0.012(3)
C5 0.036(4) 0.049(4) 0.060(5) -0.011(3) 0.028(3) -0.009(3)
C6 0.026(3) 0.037(3) 0.050(4) -0.014(3) 0.010(3) 0.001(2)
C7 0.025(3) 0.030(3) 0.038(3) -0.007(2) 0.005(3) -0.007(2)
C8 0.052(4) 0.035(4) 0.038(4) -0.003(3) -0.001(3) -0.004(3)
C9 0.033(3) 0.037(3) 0.026(3) 0.002(2) 0.004(2) -0.003(3)
C10 0.040(4) 0.061(4) 0.035(4) 0.006(3) 0.009(3) 0.004(3)
C11 0.036(4) 0.087(6) 0.041(4) 0.009(4) -0.003(3) -0.004(4)
C12 0.061(6) 0.079(6) 0.034(4) -0.001(4) 0.001(4) -0.031(5)
C13 0.073(6) 0.061(5) 0.041(4) -0.015(3) 0.021(4) -0.015(4)
C14 0.042(4) 0.052(4) 0.040(4) -0.010(3) 0.013(3) -0.003(3)
C15 0.026(3) 0.044(4) 0.048(4) -0.009(3) 0.015(3) 0.002(3)
C16 0.020(3) 0.052(4) 0.033(3) 0.007(3) 0.006(2) -0.002(3)

loop_
_atom_type_symbol
_atom_type_description
_atom_type_scat_dispersion_real
_atom_type_scat_dispersion_imag
_atom_type_scat_source
C C 0.0033 0.0016 'International Tables Vol C Tables 4.2.6.8 and 6.1.1.4'
H H 0.0000 0.0000 'International Tables Vol C Tables 4.2.6.8 and 6.1.1.4'
N N 0.0061 0.0033 'International Tables Vol C Tables 4.2.6.8 and 6.1.1.4'
S S 0.1246 0.1234 'International Tables Vol C Tables 4.2.6.8 and 6.1.1.4'
Br Br -0.2901 2.4595 'International Tables Vol C Tables 4.2.6.8 and 6.1.1.4'
Pt Pt -1.7033 8.3905 'International Tables Vol C Tables 4.2.6.8 and 6.1.1.4'
O O 0.0106 0.0060 'International Tables Vol C Tables 4.2.6.8 and 6.1.1.4'

loop_
_geom_angle_atom_site_label_1
_geom_angle_atom_site_label_2
_geom_angle_atom_site_label_3
_geom_angle
_geom_angle_site_symmetry_1
_geom_angle_site_symmetry_3
S1 Pt1 S1 83.03(6) . 3_566
S1 Pt1 Br1 92.18(4) . .
S1 Pt1 Br1 174.45(4) 3_566 .
S1 Pt1 Br2 172.99(4) . .
S1 Pt1 Br2 91.51(4) 3_566 .
Br1 Pt1 Br2 93.48(2) . .
C16 S1 Pt1 110.9(2) . .
C16 S1 Pt1 106.5(2) . 3_566
Pt1 S1 Pt1 96.97(6) . 3_566
C1 N1 C2 108.3(5) . .
C1 N1 C15 125.6(5) . .
C2 N1 C15 126.0(5) . .
C1 N2 C7 108.3(5) . .
C1 N2 C8 125.9(5) . .
C7 N2 C8 125.6(5) . .
N1 C1 N2 111.2(5) . .
C3 C2 C7 122.1(5) . .
C3 C2 N1 132.0(6) . .
C7 C2 N1 105.8(5) . .
C4 C3 C2 116.0(6) . .
C3 C4 C5 122.3(6) . .
C6 C5 C4 121.6(6) . .
C5 C6 C7 116.3(6) . .
N2 C7 C6 132.0(6) . .
N2 C7 C2 106.4(5) . .
C6 C7 C2 121.7(6) . .
N2 C8 C9 114.0(5) . .
C14 C9 C10 119.5(6) . .
C14 C9 C8 121.5(6) . .
C10 C9 C8 118.9(6) . .
C9 C10 C11 120.8(7) . .
C12 C11 C10 119.7(7) . .
C11 C12 C13 121.0(7) . .
C12 C13 C14 119.0(7) . .
C9 C14 C13 120.0(7) . .
N1 C15 C16 111.8(5) . .
C15 C16 S1 118.3(4) . .
O1A S2A C1A 121.3(11) . .
O1A S2A C2A 105.4(12) . .
C1A S2A C2A 100.9(11) . .
O1B S2B C1B 110.1(16) . .
O1B S2B C2B 103.5(13) . .
C1B S2B C2B 92.2(14) . .

loop_
_geom_bond_atom_site_label_1
_geom_bond_atom_site_label_2
_geom_bond_distance
_geom_bond_site_symmetry_2
Pt1 S1 2.2802(16) .
Pt1 S1 2.2823(14) 3_566
Pt1 Br1 2.4619(6) .
Pt1 Br2 2.4767(7) .
S1 C16 1.820(6) .
S1 Pt1 2.2824(14) 3_566
N1 C1 1.309(8) .
N1 C2 1.401(7) .
N1 C15 1.465(8) .
N2 C1 1.317(8) .
N2 C7 1.389(8) .
N2 C8 1.467(8) .
C2 C3 1.380(9) .
C2 C7 1.394(8) .
C3 C4 1.371(9) .
C4 C5 1.410(11) .
C5 C6 1.366(10) .
C6 C7 1.393(8) .
C8 C9 1.515(9) .
C9 C14 1.369(9) .
C9 C10 1.378(9) .
C10 C11 1.383(10) .
C11 C12 1.361(12) .
C12 C13 1.373(12) .
C13 C14 1.410(10) .
C15 C16 1.518(9) .
O1A S2A 1.280(8) .
S2A C1A 1.810(9) .
S2A C2A 1.831(10) .
O1B S2B 1.268(9) .
S2B C1B 1.807(10) .
S2B C2B 1.850(10) .
